data_7018862
loop_
_publ_author_name
'Sun, Ya-Qiu'
'Xu, Yan-Yan'
'Gao, Dong-Zhao'
'Zhang, Guo-Ying'
'Liu, Yiao-Xu'
'Wang, Jing'
'Liao, Dai-Zheng'

_publ_section_title
;
 2D Coordination polymers of macrocyclic oxamide with polycarboxylates:
 syntheses, crystal structures and magnetic properties.
;
_journal_issue 18
_journal_name_full 'Dalton transactions (Cambridge, England : 2003)'
_journal_page_first 5704
_journal_page_last 5714
_journal_paper_doi 10.1039/c2dt12281b
_journal_volume 41
_journal_year 2012
_chemical_formula_sum 'C27 H20 Cu2 N4 O6'
_chemical_formula_weight 623.55
_chemical_name_systematic
;
?
;
_space_group_IT_number 14
_symmetry_cell_setting monoclinic
_symmetry_space_group_name_Hall '-P 2ybc'
_symmetry_space_group_name_H-M 'P 1 21/c 1'
_atom_sites_solution_hydrogens geom
_atom_sites_solution_primary direct
_atom_sites_solution_secondary difmap
_audit_creation_method SHELXL-97
_cell_angle_alpha 90.00
_cell_angle_beta 91.0220(10)
_cell_angle_gamma 90.00
_cell_formula_units_Z 4
_cell_length_a 10.6397(6)
_cell_length_b 10.0825(6)
_cell_length_c 23.8075(13)
_cell_measurement_reflns_used 4480
_cell_measurement_temperature 296(2)
_cell_measurement_theta_max 26.36
_cell_measurement_theta_min 2.55
_cell_volume 2553.5(3)
_computing_cell_refinement 'Bruker SMART'
_computing_data_collection 'Bruker SMART'
_computing_data_reduction 'Bruker SAINT'
_computing_molecular_graphics 'Bruker SHELXTL'
_computing_publication_material 'Bruker SHELXTL'
_computing_structure_refinement 'SHELXL-97 (Sheldrick, 1997)'
_computing_structure_solution 'SHELXS-97 (Sheldrick, 1990)'
_diffrn_ambient_temperature 296(2)
_diffrn_measured_fraction_theta_full 1.000
_diffrn_measured_fraction_theta_max 1.000
_diffrn_measurement_device_type 'CCD area detector'
_diffrn_measurement_method 'phi and omega scans'
_diffrn_radiation_monochromator graphite
_diffrn_radiation_source 'fine-focus sealed tube'
_diffrn_radiation_type MoK\a
_diffrn_radiation_wavelength 0.71073
_diffrn_reflns_av_R_equivalents 0.0203
_diffrn_reflns_av_sigmaI/netI 0.0237
_diffrn_reflns_limit_h_max 12
_diffrn_reflns_limit_h_min -12
_diffrn_reflns_limit_k_max 9
_diffrn_reflns_limit_k_min -12
_diffrn_reflns_limit_l_max 28
_diffrn_reflns_limit_l_min -24
_diffrn_reflns_number 12747
_diffrn_reflns_theta_full 25.03
_diffrn_reflns_theta_max 25.03
_diffrn_reflns_theta_min 1.71
_exptl_absorpt_coefficient_mu 1.716
_exptl_absorpt_correction_T_max 1.000000
_exptl_absorpt_correction_T_min 0.723069
_exptl_absorpt_correction_type multi-scan
_exptl_absorpt_process_details SADABS
_exptl_crystal_colour BLUE
_exptl_crystal_density_diffrn 1.622
_exptl_crystal_density_meas ?
_exptl_crystal_density_method 'not measured'
_exptl_crystal_description BLOCK
_exptl_crystal_F_000 1264
_exptl_crystal_size_max 0.38
_exptl_crystal_size_mid 0.32
_exptl_crystal_size_min 0.30
_refine_diff_density_max 0.248
_refine_diff_density_min -0.226
_refine_diff_density_rms 0.045
_refine_ls_extinction_method none
_refine_ls_goodness_of_fit_ref 1.041
_refine_ls_hydrogen_treatment constr
_refine_ls_matrix_type full
_refine_ls_number_parameters 352
_refine_ls_number_reflns 4512
_refine_ls_number_restraints 0
_refine_ls_restrained_S_all 1.041
_refine_ls_R_factor_all 0.0403
_refine_ls_R_factor_gt 0.0276
_refine_ls_shift/su_max 0.000
_refine_ls_shift/su_mean 0.000
_refine_ls_structure_factor_coef Fsqd
_refine_ls_weighting_details 'calc w=1/[\s^2^(Fo^2^)+(0.0379P)^2^+0.7918P] where P=(Fo^2^+2Fc^2^)/3'
_refine_ls_weighting_scheme calc
_refine_ls_wR_factor_gt 0.0701
_refine_ls_wR_factor_ref 0.0774
_reflns_number_gt 3574
_reflns_number_total 4512
_reflns_threshold_expression >2sigma(I)
_cod_data_source_file c2dt12281b.txt
_cod_data_source_block 100413b
_cod_depositor_comments
;
The following automatic conversions were performed:

'_symmetry_cell_setting' value 'Monoclinic' changed to 'monoclinic'
according to /home/saulius/struct/CIF-dictionaries/cif_core.dic
dictionary named 'cif_core.dic' version 2.4.1 from
2010-06-29.

'_exptl_absorpt_correction_type' value 'MULTI-SCAN'
changed to 'multi-scan' according to
/home/saulius/struct/CIF-dictionaries/cif_core.dic dictionary named
'cif_core.dic' version 2.4.1 from 2010-06-29.

Automatic conversion script
Id: cif_fix_values 1715 2011-07-08 13:25:40Z adriana 

The following automatic conversions were performed:

'_exptl_crystal_density_meas' value 'NONE' was changed to '?' - the
value is perceived as not measured.

Automatic conversion script
Id: cif_fix_values 3008 2015-01-20 13:52:24Z robertas 
;
_cod_original_sg_symbol_H-M P2(1)/c
_cod_database_code 7018862

loop_
_symmetry_equiv_pos_as_xyz
'x, y, z'
'-x, y+1/2, -z+1/2'
'-x, -y, -z'
'x, -y-1/2, z-1/2'

loop_
_atom_site_label
_atom_site_type_symbol
_atom_site_fract_x
_atom_site_fract_y
_atom_site_fract_z
_atom_site_U_iso_or_equiv
_atom_site_adp_type
_atom_site_occupancy
_atom_site_symmetry_multiplicity
_atom_site_calc_flag
_atom_site_refinement_flags
Cu1 Cu 0.26799(3) 0.95065(3) -0.094023(12) 0.04689(11) Uani 1 1 d .
Cu2 Cu 0.39724(3) 0.87914(3) 0.116407(12) 0.05266(11) Uani 1 1 d .
O1 O 0.28761(17) 0.99599(18) 0.07169(7) 0.0547(4) Uani 1 1 d .
O2 O 0.4197(2) 0.79308(19) 0.04384(7) 0.0655(5) Uani 1 1 d .
O3 O 0.6565(2) 0.8391(2) 0.10761(9) 0.0786(6) Uani 1 1 d .
O4 O 0.49977(19) 0.75064(19) 0.15475(7) 0.0608(5) Uani 1 1 d .
O5 O 0.62531(18) 0.4788(2) 0.31628(7) 0.0599(5) Uani 1 1 d .
O6 O 0.7825(2) 0.3367(2) 0.31008(8) 0.0713(6) Uani 1 1 d .
N1 N 0.21859(19) 1.0198(2) -0.02079(8) 0.0437(5) Uani 1 1 d .
N2 N 0.38789(19) 0.8375(2) -0.05088(8) 0.0448(5) Uani 1 1 d .
N3 N 0.3278(2) 0.8899(2) -0.16672(9) 0.0564(6) Uani 1 1 d .
N4 N 0.0984(2) 0.9847(2) -0.12556(9) 0.0570(6) Uani 1 1 d .
C1 C 0.2863(2) 0.9686(2) 0.01983(10) 0.0443(6) Uani 1 1 d .
C2 C 0.3735(2) 0.8564(2) 0.00303(10) 0.0459(6) Uani 1 1 d .
C3 C 0.4684(2) 0.7381(3) -0.07236(11) 0.0497(6) Uani 1 1 d .
C4 C 0.5420(3) 0.6550(3) -0.03912(14) 0.0716(9) Uani 1 1 d .
H4 H 0.5402 0.6642 -0.0003 0.086 Uiso 1 1 calc R
C5 C 0.6180(3) 0.5589(3) -0.06215(17) 0.0811(10) Uani 1 1 d .
H5 H 0.6654 0.5041 -0.0386 0.097 Uiso 1 1 calc R
C6 C 0.6247(3) 0.5433(3) -0.11905(17) 0.0841(11) Uani 1 1 d .
H6 H 0.6758 0.4783 -0.1344 0.101 Uiso 1 1 calc R
C7 C 0.5549(3) 0.6251(3) -0.15286(15) 0.0742(9) Uani 1 1 d .
H7 H 0.5601 0.6156 -0.1916 0.089 Uiso 1 1 calc R
C8 C 0.4754(3) 0.7230(3) -0.13132(11) 0.0554(7) Uani 1 1 d .
C9 C 0.4096(3) 0.8006(3) -0.17341(11) 0.0615(8) Uani 1 1 d .
H9 H 0.4301 0.7824 -0.2104 0.074 Uiso 1 1 calc R
C10 C 0.2818(3) 0.9603(4) -0.21701(12) 0.0772(9) Uani 1 1 d .
H10A H 0.3234 0.9245 -0.2496 0.093 Uiso 1 1 calc R
H10B H 0.3046 1.0531 -0.2138 0.093 Uiso 1 1 calc R
C11 C 0.1419(4) 0.9500(5) -0.22614(15) 0.1038(14) Uani 1 1 d .
H11A H 0.1263 0.8859 -0.2558 0.125 Uiso 1 1 calc R
H11B H 0.1118 1.0352 -0.2397 0.125 Uiso 1 1 calc R
C12 C 0.0641(3) 0.9111(4) -0.17652(14) 0.0803(10) Uani 1 1 d .
H12A H -0.0239 0.9266 -0.1855 0.096 Uiso 1 1 calc R
H12B H 0.0748 0.8169 -0.1695 0.096 Uiso 1 1 calc R
C13 C 0.0175(3) 1.0618(3) -0.10411(13) 0.0617(8) Uani 1 1 d .
H13 H -0.0597 1.0685 -0.1228 0.074 Uiso 1 1 calc R
C14 C 0.0336(2) 1.1399(3) -0.05378(12) 0.0531(7) Uani 1 1 d .
C15 C -0.0554(3) 1.2402(3) -0.04581(15) 0.0697(9) Uani 1 1 d .
H15 H -0.1201 1.2513 -0.0722 0.084 Uiso 1 1 calc R
C16 C -0.0490(3) 1.3222(3) -0.00003(17) 0.0839(11) Uani 1 1 d .
H16 H -0.1094 1.3877 0.0050 0.101 Uiso 1 1 calc R
C17 C 0.0483(4) 1.3063(3) 0.03859(16) 0.0832(10) Uani 1 1 d .
H17 H 0.0547 1.3638 0.0691 0.100 Uiso 1 1 calc R
C18 C 0.1356(3) 1.2074(3) 0.03280(13) 0.0645(8) Uani 1 1 d .
H18 H 0.1989 1.1972 0.0599 0.077 Uiso 1 1 calc R
C19 C 0.1307(2) 1.1222(2) -0.01297(11) 0.0487(6) Uani 1 1 d .
C20 C 0.6972(2) 0.6481(3) 0.16235(10) 0.0494(6) Uani 1 1 d .
C21 C 0.6704(2) 0.5871(3) 0.21270(10) 0.0461(6) Uani 1 1 d .
H21 H 0.5982 0.6116 0.2316 0.055 Uiso 1 1 calc R
C22 C 0.7478(2) 0.4911(3) 0.23567(10) 0.0483(6) Uani 1 1 d .
C23 C 0.8537(3) 0.4540(3) 0.20677(13) 0.0705(8) Uani 1 1 d .
H23 H 0.9066 0.3884 0.2212 0.085 Uiso 1 1 calc R
C24 C 0.8809(4) 0.5145(4) 0.15656(16) 0.0917(11) Uani 1 1 d .
H24 H 0.9521 0.4888 0.1372 0.110 Uiso 1 1 calc R
C25 C 0.8049(3) 0.6115(3) 0.13460(13) 0.0752(9) Uani 1 1 d .
H25 H 0.8255 0.6528 0.1011 0.090 Uiso 1 1 calc R
C26 C 0.6137(3) 0.7544(3) 0.13941(10) 0.0547(7) Uani 1 1 d .
C27 C 0.7187(3) 0.4289(3) 0.29095(11) 0.0533(7) Uani 1 1 d .

loop_
_atom_site_aniso_label
_atom_site_aniso_U_11
_atom_site_aniso_U_22
_atom_site_aniso_U_33
_atom_site_aniso_U_23
_atom_site_aniso_U_13
_atom_site_aniso_U_12
Cu1 0.05166(19) 0.0545(2) 0.03458(17) 0.00301(13) 0.00327(13) 0.00063(15)
Cu2 0.0682(2) 0.0561(2) 0.03363(17) -0.00147(14) -0.00158(14) 0.00204(16)
O1 0.0700(12) 0.0569(11) 0.0373(10) -0.0047(8) 0.0041(8) 0.0098(9)
O2 0.0954(15) 0.0622(12) 0.0385(10) -0.0036(9) -0.0092(9) 0.0274(11)
O3 0.1086(17) 0.0678(13) 0.0593(12) 0.0219(11) -0.0008(12) -0.0282(13)
O4 0.0692(13) 0.0705(13) 0.0427(10) 0.0144(9) 0.0012(9) 0.0060(10)
O5 0.0708(13) 0.0720(13) 0.0370(9) 0.0098(9) 0.0044(9) 0.0090(10)
O6 0.0752(14) 0.0784(14) 0.0598(12) 0.0106(11) -0.0105(10) 0.0170(12)
N1 0.0488(11) 0.0439(11) 0.0387(11) 0.0045(9) 0.0063(9) 0.0008(9)
N2 0.0526(12) 0.0458(11) 0.0362(11) 0.0005(9) 0.0064(9) 0.0023(10)
N3 0.0635(14) 0.0684(15) 0.0375(12) -0.0002(11) 0.0038(10) -0.0045(13)
N4 0.0567(14) 0.0626(14) 0.0516(13) 0.0050(11) -0.0038(11) -0.0060(12)
C1 0.0508(14) 0.0441(14) 0.0381(13) 0.0014(11) 0.0069(11) -0.0042(11)
C2 0.0535(15) 0.0441(14) 0.0400(14) -0.0006(11) 0.0015(11) 0.0000(12)
C3 0.0501(15) 0.0472(14) 0.0521(15) -0.0035(12) 0.0080(12) -0.0023(12)
C4 0.079(2) 0.070(2) 0.0658(19) 0.0046(16) 0.0147(16) 0.0211(17)
C5 0.076(2) 0.071(2) 0.097(3) 0.0075(19) 0.0156(19) 0.0216(18)
C6 0.077(2) 0.068(2) 0.108(3) -0.024(2) 0.026(2) 0.0111(18)
C7 0.071(2) 0.079(2) 0.073(2) -0.0284(18) 0.0157(17) 0.0009(18)
C8 0.0533(15) 0.0586(17) 0.0547(16) -0.0139(14) 0.0101(13) -0.0071(13)
C9 0.0649(18) 0.078(2) 0.0424(15) -0.0124(15) 0.0121(13) -0.0129(16)
C10 0.101(3) 0.093(2) 0.0375(15) 0.0051(15) -0.0008(15) -0.006(2)
C11 0.111(3) 0.148(4) 0.051(2) 0.007(2) -0.016(2) 0.030(3)
C12 0.075(2) 0.096(2) 0.069(2) -0.0142(19) -0.0227(17) 0.0000(19)
C13 0.0504(16) 0.0678(19) 0.0666(19) 0.0149(16) -0.0047(14) -0.0053(15)
C14 0.0443(14) 0.0505(15) 0.0649(17) 0.0123(13) 0.0103(12) -0.0022(12)
C15 0.0513(17) 0.0616(19) 0.097(2) 0.0202(18) 0.0089(16) 0.0041(15)
C16 0.073(2) 0.059(2) 0.121(3) 0.002(2) 0.024(2) 0.0185(17)
C17 0.099(3) 0.060(2) 0.091(2) -0.0135(18) 0.013(2) 0.0186(19)
C18 0.076(2) 0.0538(17) 0.0643(18) -0.0025(15) 0.0092(15) 0.0101(15)
C19 0.0510(15) 0.0420(14) 0.0536(15) 0.0091(12) 0.0154(12) -0.0012(12)
C20 0.0538(15) 0.0569(16) 0.0376(13) -0.0020(12) 0.0033(11) -0.0114(12)
C21 0.0437(13) 0.0595(15) 0.0351(12) -0.0013(11) 0.0013(10) -0.0030(12)
C22 0.0473(14) 0.0582(15) 0.0394(13) -0.0036(12) -0.0023(11) -0.0016(12)
C23 0.0650(19) 0.080(2) 0.066(2) -0.0021(17) 0.0061(15) 0.0147(17)
C24 0.084(2) 0.111(3) 0.081(2) 0.001(2) 0.040(2) 0.023(2)
C25 0.086(2) 0.086(2) 0.0549(18) 0.0057(17) 0.0287(16) -0.0026(19)
C26 0.079(2) 0.0508(16) 0.0342(13) -0.0001(12) -0.0034(13) -0.0115(14)
C27 0.0560(16) 0.0622(17) 0.0412(14) -0.0017(13) -0.0102(12) -0.0022(14)

loop_
_atom_type_symbol
_atom_type_description
_atom_type_scat_dispersion_real
_atom_type_scat_dispersion_imag
_atom_type_scat_source
C C 0.0033 0.0016 'International Tables Vol C Tables 4.2.6.8 and 6.1.1.4'
H H 0.0000 0.0000 'International Tables Vol C Tables 4.2.6.8 and 6.1.1.4'
N N 0.0061 0.0033 'International Tables Vol C Tables 4.2.6.8 and 6.1.1.4'
O O 0.0106 0.0060 'International Tables Vol C Tables 4.2.6.8 and 6.1.1.4'
Cu Cu 0.3201 1.2651 'International Tables Vol C Tables 4.2.6.8 and 6.1.1.4'

loop_
_geom_angle_atom_site_label_1
_geom_angle_atom_site_label_2
_geom_angle_atom_site_label_3
_geom_angle
_geom_angle_site_symmetry_1
_geom_angle_site_symmetry_3
N3 Cu1 N1 175.90(9) . .
N3 Cu1 N4 91.58(10) . .
N1 Cu1 N4 91.07(9) . .
N3 Cu1 N2 93.55(9) . .
N1 Cu1 N2 85.64(8) . .
N4 Cu1 N2 150.76(9) . .
N3 Cu1 O3 92.54(9) . 3_675
N1 Cu1 O3 84.07(8) . 3_675
N4 Cu1 O3 96.08(9) . 3_675
N2 Cu1 O3 112.40(8) . 3_675
O5 Cu2 O4 92.00(8) 2_655 .
O5 Cu2 O2 174.64(8) 2_655 .
O4 Cu2 O2 92.49(8) . .
O5 Cu2 O1 93.28(8) 2_655 .
O4 Cu2 O1 174.07(8) . .
O2 Cu2 O1 82.39(7) . .
C1 O1 Cu2 113.27(16) . .
C2 O2 Cu2 113.97(16) . .
C26 O3 Cu1 149.39(19) . 3_675
C26 O4 Cu2 112.35(17) . .
C27 O5 Cu2 107.47(17) . 2_645
C1 N1 C19 123.5(2) . .
C1 N1 Cu1 111.49(16) . .
C19 N1 Cu1 124.64(17) . .
C2 N2 C3 122.5(2) . .
C2 N2 Cu1 109.78(16) . .
C3 N2 Cu1 127.30(16) . .
C9 N3 C10 117.5(3) . .
C9 N3 Cu1 124.8(2) . .
C10 N3 Cu1 117.5(2) . .
C13 N4 C12 118.8(3) . .
C13 N4 Cu1 125.0(2) . .
C12 N4 Cu1 116.1(2) . .
O1 C1 N1 129.4(2) . .
O1 C1 C2 115.0(2) . .
N1 C1 C2 115.6(2) . .
O2 C2 N2 129.3(2) . .
O2 C2 C1 114.0(2) . .
N2 C2 C1 116.7(2) . .
C4 C3 C8 117.6(2) . .
C4 C3 N2 124.0(2) . .
C8 C3 N2 118.4(2) . .
C5 C4 C3 121.7(3) . .
C5 C4 H4 119.1 . .
C3 C4 H4 119.1 . .
C6 C5 C4 121.0(3) . .
C6 C5 H5 119.5 . .
C4 C5 H5 119.5 . .
C7 C6 C5 118.6(3) . .
C7 C6 H6 120.7 . .
C5 C6 H6 120.7 . .
C6 C7 C8 122.4(3) . .
C6 C7 H7 118.8 . .
C8 C7 H7 118.8 . .
C7 C8 C3 118.8(3) . .
C7 C8 C9 114.6(3) . .
C3 C8 C9 126.7(2) . .
N3 C9 C8 128.7(3) . .
N3 C9 H9 115.6 . .
C8 C9 H9 115.6 . .
N3 C10 C11 113.5(3) . .
N3 C10 H10A 108.9 . .
C11 C10 H10A 108.9 . .
N3 C10 H10B 108.9 . .
C11 C10 H10B 108.9 . .
H10A C10 H10B 107.7 . .
C10 C11 C12 117.5(3) . .
C10 C11 H11A 107.9 . .
C12 C11 H11A 107.9 . .
C10 C11 H11B 107.9 . .
C12 C11 H11B 107.9 . .
H11A C11 H11B 107.2 . .
N4 C12 C11 112.7(3) . .
N4 C12 H12A 109.1 . .
C11 C12 H12A 109.1 . .
N4 C12 H12B 109.1 . .
C11 C12 H12B 109.1 . .
H12A C12 H12B 107.8 . .
N4 C13 C14 126.6(3) . .
N4 C13 H13 116.7 . .
C14 C13 H13 116.7 . .
C15 C14 C19 119.0(3) . .
C15 C14 C13 115.9(3) . .
C19 C14 C13 125.1(2) . .
C16 C15 C14 121.3(3) . .
C16 C15 H15 119.3 . .
C14 C15 H15 119.3 . .
C15 C16 C17 119.1(3) . .
C15 C16 H16 120.5 . .
C17 C16 H16 120.5 . .
C18 C17 C16 121.2(3) . .
C18 C17 H17 119.4 . .
C16 C17 H17 119.4 . .
C17 C18 C19 120.9(3) . .
C17 C18 H18 119.6 . .
C19 C18 H18 119.6 . .
C18 C19 N1 122.8(3) . .
C18 C19 C14 118.5(2) . .
N1 C19 C14 118.7(2) . .
C21 C20 C25 118.8(3) . .
C21 C20 C26 120.5(2) . .
C25 C20 C26 120.7(3) . .
C22 C21 C20 121.7(2) . .
C22 C21 H21 119.1 . .
C20 C21 H21 119.1 . .
C21 C22 C23 118.6(3) . .
C21 C22 C27 120.8(2) . .
C23 C22 C27 120.5(3) . .
C24 C23 C22 119.9(3) . .
C24 C23 H23 120.1 . .
C22 C23 H23 120.1 . .
C25 C24 C23 121.1(3) . .
C25 C24 H24 119.4 . .
C23 C24 H24 119.4 . .
C24 C25 C20 119.9(3) . .
C24 C25 H25 120.1 . .
C20 C25 H25 120.1 . .
O3 C26 O4 124.1(3) . .
O3 C26 C20 119.9(3) . .
O4 C26 C20 116.0(2) . .
O6 C27 O5 123.4(3) . .
O6 C27 C22 121.3(3) . .
O5 C27 C22 115.2(2) . .

loop_
_geom_bond_atom_site_label_1
_geom_bond_atom_site_label_2
_geom_bond_distance
_geom_bond_site_symmetry_2
Cu1 N3 1.953(2) .
Cu1 N1 1.9582(19) .
Cu1 N4 1.972(2) .
Cu1 N2 1.984(2) .
Cu1 O3 2.292(2) 3_675
Cu2 O5 1.9100(17) 2_655
Cu2 O4 1.9148(18) .
Cu2 O2 1.9518(17) .
Cu2 O1 1.9589(18) .
O1 C1 1.265(3) .
O2 C2 1.256(3) .
O3 C26 1.233(3) .
O3 Cu1 2.292(2) 3_675
O4 C26 1.273(3) .
O5 C27 1.275(3) .
O5 Cu2 1.9100(17) 2_645
O6 C27 1.233(3) .
N1 C1 1.303(3) .
N1 C19 1.408(3) .
N2 C2 1.309(3) .
N2 C3 1.420(3) .
N3 C9 1.265(4) .
N3 C10 1.468(4) .
N4 C13 1.273(4) .
N4 C12 1.463(4) .
C1 C2 1.520(4) .
C3 C4 1.385(4) .
C3 C8 1.415(4) .
C4 C5 1.382(4) .
C4 H4 0.9300 .
C5 C6 1.367(5) .
C5 H5 0.9300 .
C6 C7 1.363(5) .
C6 H6 0.9300 .
C7 C8 1.402(4) .
C7 H7 0.9300 .
C8 C9 1.443(4) .
C9 H9 0.9300 .
C10 C11 1.504(5) .
C10 H10A 0.9700 .
C10 H10B 0.9700 .
C11 C12 1.507(5) .
C11 H11A 0.9700 .
C11 H11B 0.9700 .
C12 H12A 0.9700 .
C12 H12B 0.9700 .
C13 C14 1.441(4) .
C13 H13 0.9300 .
C14 C15 1.401(4) .
C14 C19 1.417(4) .
C15 C16 1.369(5) .
C15 H15 0.9300 .
C16 C17 1.382(5) .
C16 H16 0.9300 .
C17 C18 1.372(4) .
C17 H17 0.9300 .
C18 C19 1.388(4) .
C18 H18 0.9300 .
C20 C21 1.381(3) .
C20 C25 1.383(4) .
C20 C26 1.490(4) .
C21 C22 1.378(4) .
C21 H21 0.9300 .
C22 C23 1.383(4) .
C22 C27 1.495(4) .
C23 C24 1.377(5) .
C23 H23 0.9300 .
C24 C25 1.367(5) .
C24 H24 0.9300 .
C25 H25 0.9300 .

loop_
_geom_torsion_atom_site_label_1
_geom_torsion_atom_site_label_2
_geom_torsion_atom_site_label_3
_geom_torsion_atom_site_label_4
_geom_torsion
_geom_torsion_site_symmetry_1
O5 Cu2 O1 C1 173.77(17) 2_655
O4 Cu2 O1 C1 -33.4(9) .
O2 Cu2 O1 C1 -3.06(17) .
O5 Cu2 O2 C2 -26.8(10) 2_655
O4 Cu2 O2 C2 -173.7(2) .
O1 Cu2 O2 C2 9.33(19) .
O5 Cu2 O4 C26 -111.99(18) 2_655
O2 Cu2 O4 C26 65.08(19) .
O1 Cu2 O4 C26 95.2(8) .
N3 Cu1 N1 C1 -75.8(13) .
N4 Cu1 N1 C1 153.88(17) .
N2 Cu1 N1 C1 2.96(17) .
O3 Cu1 N1 C1 -110.12(17) 3_675
N3 Cu1 N1 C19 97.7(13) .
N4 Cu1 N1 C19 -32.6(2) .
N2 Cu1 N1 C19 176.5(2) .
O3 Cu1 N1 C19 63.4(2) 3_675
N3 Cu1 N2 C2 179.09(18) .
N1 Cu1 N2 C2 3.11(17) .
N4 Cu1 N2 C2 -81.3(2) .
O3 Cu1 N2 C2 84.86(18) 3_675
N3 Cu1 N2 C3 -8.0(2) .
N1 Cu1 N2 C3 176.0(2) .
N4 Cu1 N2 C3 91.6(3) .
O3 Cu1 N2 C3 -102.3(2) 3_675
N1 Cu1 N3 C9 82.9(13) .
N4 Cu1 N3 C9 -146.9(2) .
N2 Cu1 N3 C9 4.3(2) .
O3 Cu1 N3 C9 117.0(2) 3_675
N1 Cu1 N3 C10 -92.1(13) .
N4 Cu1 N3 C10 38.2(2) .
N2 Cu1 N3 C10 -170.6(2) .
O3 Cu1 N3 C10 -58.0(2) 3_675
N3 Cu1 N4 C13 -159.0(2) .
N1 Cu1 N4 C13 17.9(2) .
N2 Cu1 N4 C13 100.9(3) .
O3 Cu1 N4 C13 -66.2(2) 3_675
N3 Cu1 N4 C12 23.1(2) .
N1 Cu1 N4 C12 -160.1(2) .
N2 Cu1 N4 C12 -77.1(3) .
O3 Cu1 N4 C12 115.8(2) 3_675
Cu2 O1 C1 N1 175.0(2) .
Cu2 O1 C1 C2 -2.6(3) .
C19 N1 C1 O1 0.8(4) .
Cu1 N1 C1 O1 174.5(2) .
C19 N1 C1 C2 178.5(2) .
Cu1 N1 C1 C2 -7.8(3) .
Cu2 O2 C2 N2 168.7(2) .
Cu2 O2 C2 C1 -12.9(3) .
C3 N2 C2 O2 -2.9(4) .
Cu1 N2 C2 O2 170.4(2) .
C3 N2 C2 C1 178.7(2) .
Cu1 N2 C2 C1 -8.0(3) .
O1 C1 C2 O2 10.6(3) .
N1 C1 C2 O2 -167.5(2) .
O1 C1 C2 N2 -170.8(2) .
N1 C1 C2 N2 11.2(3) .
C2 N2 C3 C4 -2.2(4) .
Cu1 N2 C3 C4 -174.2(2) .
C2 N2 C3 C8 178.4(2) .
Cu1 N2 C3 C8 6.4(3) .
C8 C3 C4 C5 -1.2(5) .
N2 C3 C4 C5 179.4(3) .
C3 C4 C5 C6 0.9(5) .
C4 C5 C6 C7 0.2(5) .
C5 C6 C7 C8 -0.9(5) .
C6 C7 C8 C3 0.5(5) .
C6 C7 C8 C9 179.6(3) .
C4 C3 C8 C7 0.5(4) .
N2 C3 C8 C7 179.9(2) .
C4 C3 C8 C9 -178.4(3) .
N2 C3 C8 C9 1.0(4) .
C10 N3 C9 C8 175.8(3) .
Cu1 N3 C9 C8 0.9(4) .
C7 C8 C9 N3 175.9(3) .
C3 C8 C9 N3 -5.1(5) .
C9 N3 C10 C11 121.9(3) .
Cu1 N3 C10 C11 -62.7(3) .
N3 C10 C11 C12 18.9(5) .
C13 N4 C12 C11 116.0(3) .
Cu1 N4 C12 C11 -65.9(3) .
C10 C11 C12 N4 46.5(5) .
C12 N4 C13 C14 178.8(3) .
Cu1 N4 C13 C14 0.8(4) .
N4 C13 C14 C15 165.2(3) .
N4 C13 C14 C19 -14.9(5) .
C19 C14 C15 C16 1.0(4) .
C13 C14 C15 C16 -179.0(3) .
C14 C15 C16 C17 0.8(5) .
C15 C16 C17 C18 -2.3(5) .
C16 C17 C18 C19 1.8(5) .
C17 C18 C19 N1 179.7(3) .
C17 C18 C19 C14 0.2(4) .
C1 N1 C19 C18 21.8(4) .
Cu1 N1 C19 C18 -151.0(2) .
C1 N1 C19 C14 -158.7(2) .
Cu1 N1 C19 C14 28.5(3) .
C15 C14 C19 C18 -1.5(4) .
C13 C14 C19 C18 178.5(3) .
C15 C14 C19 N1 179.0(2) .
C13 C14 C19 N1 -1.0(4) .
C25 C20 C21 C22 -0.2(4) .
C26 C20 C21 C22 -178.2(2) .
C20 C21 C22 C23 -1.0(4) .
C20 C21 C22 C27 178.4(2) .
C21 C22 C23 C24 1.0(5) .
C27 C22 C23 C24 -178.4(3) .
C22 C23 C24 C25 0.3(6) .
C23 C24 C25 C20 -1.5(6) .
C21 C20 C25 C24 1.4(5) .
C26 C20 C25 C24 179.5(3) .
Cu1 O3 C26 O4 79.5(5) 3_675
Cu1 O3 C26 C20 -100.5(4) 3_675
Cu2 O4 C26 O3 6.6(3) .
Cu2 O4 C26 C20 -173.47(16) .
C21 C20 C26 O3 154.1(3) .
C25 C20 C26 O3 -23.9(4) .
C21 C20 C26 O4 -25.9(3) .
C25 C20 C26 O4 156.1(3) .
Cu2 O5 C27 O6 -2.9(3) 2_645
Cu2 O5 C27 C22 177.65(17) 2_645
C21 C22 C27 O6 175.1(2) .
C23 C22 C27 O6 -5.5(4) .
C21 C22 C27 O5 -5.5(4) .
C23 C22 C27 O5 173.9(3) .
